data_7007702
loop_
_publ_author_name
'Moreno, Diego'
'Palopoli, Claudia'
'Daier, Ver\'onica'
'Shova, Sergiu'
'Vendier, Laure'
'Sierra, Manuel Gonz\'alez'
'Tuchagues, Jean-Pierre'
'Signorella, Sandra'

_publ_section_title
;
 Synthesis, structure and catalase-like activity of dimanganese(III)
 complexes of 1,5-bis(X-salicylidenamino)pentan-3-ol (X = 3- and
 5-methyl). Influence of phenyl-ring substituents on catalytic
 activity.
;
_journal_issue 43
_journal_name_full 'Dalton transactions (Cambridge, England : 2003)'
_journal_page_first 5156
_journal_page_last 5166
_journal_paper_doi 10.1039/b609366c
_journal_year 2006
_chemical_formula_moiety 'C26 H37 Br Mn2 N2 O8'
_chemical_formula_sum 'C26 H37 Br Mn2 N2 O8'
_chemical_formula_weight 695.37
_chemical_name_systematic
;
?
;
_space_group_IT_number 62
_symmetry_cell_setting orthorhombic
_symmetry_space_group_name_Hall '-P 2ac 2n'
_symmetry_space_group_name_H-M 'P n m a'
_atom_sites_solution_hydrogens geom
_atom_sites_solution_primary direct
_atom_sites_solution_secondary difmap
_audit_creation_method SHELXL-97
_cell_angle_alpha 90.00
_cell_angle_beta 90.00
_cell_angle_gamma 90.00
_cell_formula_units_Z 4
_cell_length_a 14.1784(13)
_cell_length_b 20.5223(14)
_cell_length_c 10.1765(7)
_cell_measurement_reflns_used 8000
_cell_measurement_temperature 293(2)
_cell_measurement_theta_max 51.9
_cell_measurement_theta_min 4.4
_cell_volume 2961.1(4)
_computing_cell_refinement 'STOE-IPDS software(Stoe, 2.93, 1997)'
_computing_data_collection 'STOE-IPDS software(Stoe, 2.93, 1997)'
_computing_data_reduction 'XRED (Stoe, 1.08, 1996)'
_computing_molecular_graphics 'ZORTEP (Zsolnai, 1996)'
_computing_publication_material 'SHELXL-97 (Sheldrick, 1997)'
_computing_structure_refinement 'SHELXL-97 (Sheldrick, 1997)'
_computing_structure_solution 'SHELXS-97 (Sheldrick, 1990)'
_diffrn_ambient_temperature 293(2)
_diffrn_detector_area_resol_mean 0
_diffrn_measured_fraction_theta_full 0.986
_diffrn_measured_fraction_theta_max 0.986
_diffrn_measurement_device_type STOE-IPDS
_diffrn_measurement_method 'Imaging Plate Detector System'
_diffrn_radiation_monochromator graphite
_diffrn_radiation_source 'fine-focus sealed tube'
_diffrn_radiation_type MoK\a
_diffrn_radiation_wavelength 0.71073
_diffrn_reflns_av_R_equivalents 0.0572
_diffrn_reflns_av_sigmaI/netI 0.0370
_diffrn_reflns_limit_h_max 17
_diffrn_reflns_limit_h_min -16
_diffrn_reflns_limit_k_max 24
_diffrn_reflns_limit_k_min -25
_diffrn_reflns_limit_l_max 12
_diffrn_reflns_limit_l_min -11
_diffrn_reflns_number 12211
_diffrn_reflns_theta_full 26.01
_diffrn_reflns_theta_max 26.01
_diffrn_reflns_theta_min 2.23
_diffrn_standards_decay_% 0
_diffrn_standards_interval_count 0
_diffrn_standards_interval_time 0
_diffrn_standards_number 0
_exptl_absorpt_coefficient_mu 2.251
_exptl_absorpt_correction_T_max 0.700
_exptl_absorpt_correction_T_min 0.570
_exptl_absorpt_correction_type multi-scan
_exptl_absorpt_process_details 'c.f. r.h. blessing, acta cryst. (1995), a51, 33-38'
_exptl_crystal_colour green
_exptl_crystal_density_diffrn 1.560
_exptl_crystal_density_method 'not measured'
_exptl_crystal_description prism
_exptl_crystal_F_000 1424
_exptl_crystal_size_max 0.25
_exptl_crystal_size_mid 0.20
_exptl_crystal_size_min 0.15
_refine_diff_density_max 0.697
_refine_diff_density_min -0.978
_refine_diff_density_rms 0.092
_refine_ls_extinction_method none
_refine_ls_goodness_of_fit_ref 1.077
_refine_ls_hydrogen_treatment constr
_refine_ls_matrix_type full
_refine_ls_number_parameters 190
_refine_ls_number_reflns 2964
_refine_ls_number_restraints 12
_refine_ls_restrained_S_all 1.084
_refine_ls_R_factor_all 0.0850
_refine_ls_R_factor_gt 0.0703
_refine_ls_shift/su_max 0.000
_refine_ls_shift/su_mean 0.000
_refine_ls_structure_factor_coef Fsqd
_refine_ls_weighting_details 'calc w=1/[\s^2^(Fo^2^)+(0.0263P)^2^+21.0459P] where P=(Fo^2^+2Fc^2^)/3'
_refine_ls_weighting_scheme calc
_refine_ls_wR_factor_gt 0.1557
_refine_ls_wR_factor_ref 0.1617
_reflns_number_gt 2373
_reflns_number_total 2964
_reflns_threshold_expression >2sigma(I)
_cod_data_source_file b609366c.txt
_cod_data_source_block c111
_cod_database_code 7007702

loop_
_symmetry_equiv_pos_as_xyz
'x, y, z'
'-x+1/2, -y, z+1/2'
'x+1/2, -y+1/2, -z+1/2'
'-x, y+1/2, -z'
'-x, -y, -z'
'x-1/2, y, -z-1/2'
'-x-1/2, y-1/2, z-1/2'
'x, -y-1/2, z'

loop_
_atom_site_label
_atom_site_type_symbol
_atom_site_fract_x
_atom_site_fract_y
_atom_site_fract_z
_atom_site_U_iso_or_equiv
_atom_site_adp_type
_atom_site_occupancy
_atom_site_symmetry_multiplicity
_atom_site_calc_flag
_atom_site_refinement_flags
_atom_site_disorder_assembly
_atom_site_disorder_group
Mn Mn 0.39753(7) 0.82135(4) 0.42529(8) 0.0342(2) Uani 1 1 d . . .
Br Br 0.10582(8) 0.7500 0.60225(10) 0.0641(4) Uani 1 2 d S . .
O1 O 0.4119(3) 0.88307(19) 0.2935(4) 0.0451(10) Uani 1 1 d . . .
O2 O 0.3722(4) 0.7500 0.5447(5) 0.0343(12) Uani 1 2 d S . .
O3 O 0.2387(3) 0.8404(2) 0.4227(5) 0.0559(11) Uani 1 1 d U . .
H20 H 0.2074 0.8196 0.4813 0.07(2) Uiso 1 1 d R . .
O4 O 0.5469(3) 0.8039(2) 0.4516(4) 0.0460(10) Uani 1 1 d . . .
O5 O 0.3851(4) 0.7500 0.3018(5) 0.0353(12) Uani 1 2 d S . .
N1 N 0.4011(4) 0.8902(2) 0.5657(5) 0.0431(12) Uani 1 1 d . . .
C1 C 0.3885(4) 0.9457(3) 0.2964(6) 0.0420(14) Uani 1 1 d . . .
C2 C 0.3793(5) 0.9773(3) 0.1758(7) 0.0539(17) Uani 1 1 d . . .
C3 C 0.3937(7) 0.9407(4) 0.0492(7) 0.075(2) Uani 1 1 d . . .
H2 H 0.4509 0.9159 0.0543 0.112 Uiso 1 1 calc R . .
H3 H 0.3979 0.9711 -0.0223 0.112 Uiso 1 1 calc R . .
H1 H 0.3414 0.9119 0.0348 0.112 Uiso 1 1 calc R . .
C4 C 0.3558(6) 1.0439(4) 0.1799(9) 0.069(2) Uani 1 1 d . . .
H4 H 0.3459 1.0656 0.1008 0.082 Uiso 1 1 calc R . .
C5 C 0.3468(6) 1.0780(4) 0.2929(9) 0.068(2) Uani 1 1 d . . .
H5 H 0.3336 1.1224 0.2904 0.082 Uiso 1 1 calc R . .
C6 C 0.3572(5) 1.0476(3) 0.4081(9) 0.062(2) Uani 1 1 d . . .
H6 H 0.3506 1.0711 0.4857 0.074 Uiso 1 1 calc R . .
C7 C 0.3779(4) 0.9801(3) 0.4142(7) 0.0444(15) Uani 1 1 d . . .
C8 C 0.3896(5) 0.9511(3) 0.5405(7) 0.0502(16) Uani 1 1 d . . .
H7 H 0.3887 0.9792 0.6122 0.060 Uiso 1 1 calc R . .
C9 C 0.4186(6) 0.8713(4) 0.7037(6) 0.059(2) Uani 1 1 d . . .
H8 H 0.4000 0.9070 0.7605 0.071 Uiso 1 1 calc R . .
H9 H 0.4857 0.8642 0.7156 0.071 Uiso 1 1 calc R . .
C10 C 0.3667(5) 0.8109(3) 0.7453(6) 0.0503(16) Uani 1 1 d . . .
H10 H 0.3723 0.8062 0.8398 0.060 Uiso 1 1 calc R . .
H11 H 0.3003 0.8163 0.7249 0.060 Uiso 1 1 calc R . .
C11 C 0.4016(6) 0.7500 0.6811(7) 0.0409(19) Uani 1 2 d S . .
H12 H 0.4706 0.7500 0.6840 0.049 Uiso 1 2 calc SR . .
C12 C 0.1811(5) 0.8569(4) 0.3133(7) 0.0634(13) Uani 1 1 d U . .
H17 H 0.2204 0.8670 0.2392 0.095 Uiso 1 1 calc R . .
H18 H 0.1430 0.8941 0.3348 0.095 Uiso 1 1 calc R . .
H19 H 0.1410 0.8207 0.2920 0.095 Uiso 1 1 calc R . .
C13 C 0.5862(6) 0.7500 0.4647(10) 0.0504(18) Uani 1 2 d SU . .
C14 C 0.6875(6) 0.7500 0.5061(10) 0.0535(18) Uani 1 2 d SU . .
H13 H 0.6952 0.7500 0.5993 0.064 Uiso 1 2 d SR . .
H14 H 0.7176 0.7122 0.4710 0.064 Uiso 1 1 d R . .
C15 C 0.4310(7) 0.7500 0.1760(8) 0.047(2) Uani 1 2 d S . .
H15 H 0.4938 0.7500 0.1883 0.071 Uiso 1 2 d SR . .
H16 H 0.4173 0.7126 0.1338 0.071 Uiso 1 1 d R . .

loop_
_atom_site_aniso_label
_atom_site_aniso_U_11
_atom_site_aniso_U_22
_atom_site_aniso_U_33
_atom_site_aniso_U_23
_atom_site_aniso_U_13
_atom_site_aniso_U_12
Mn 0.0404(5) 0.0324(4) 0.0297(4) -0.0015(3) 0.0010(4) -0.0007(4)
Br 0.0551(6) 0.0864(8) 0.0508(6) 0.000 0.0139(5) 0.000
O1 0.060(3) 0.033(2) 0.043(2) 0.0020(17) 0.006(2) 0.002(2)
O2 0.035(3) 0.040(3) 0.028(3) 0.000 0.002(2) 0.000
O3 0.049(2) 0.070(3) 0.049(2) 0.008(2) -0.0020(19) -0.006(2)
O4 0.041(2) 0.048(2) 0.049(3) 0.002(2) 0.0010(19) -0.001(2)
O5 0.045(3) 0.031(3) 0.030(3) 0.000 0.004(3) 0.000
N1 0.044(3) 0.044(3) 0.042(3) -0.009(2) 0.002(2) -0.006(2)
C1 0.033(3) 0.034(3) 0.060(4) 0.004(3) -0.001(3) -0.004(3)
C2 0.055(4) 0.040(4) 0.067(5) 0.011(3) -0.003(3) 0.001(3)
C3 0.111(7) 0.060(5) 0.052(4) 0.012(4) 0.005(5) -0.004(5)
C4 0.068(5) 0.047(4) 0.091(6) 0.023(4) -0.012(4) -0.001(4)
C5 0.067(5) 0.034(4) 0.102(7) 0.005(4) 0.001(5) 0.005(4)
C6 0.050(4) 0.042(4) 0.092(6) -0.009(4) 0.006(4) 0.003(3)
C7 0.033(3) 0.038(3) 0.063(4) -0.004(3) 0.002(3) -0.005(3)
C8 0.052(4) 0.043(4) 0.056(4) -0.015(3) 0.005(3) -0.007(3)
C9 0.079(5) 0.062(5) 0.037(3) -0.016(3) -0.005(3) -0.011(4)
C10 0.054(4) 0.063(4) 0.034(3) -0.008(3) 0.005(3) 0.001(3)
C11 0.038(4) 0.061(5) 0.024(4) 0.000 0.001(3) 0.000
C12 0.056(3) 0.079(3) 0.056(3) 0.008(3) -0.004(2) -0.007(3)
C13 0.032(4) 0.062(4) 0.057(4) 0.000 -0.005(3) 0.000
C14 0.034(4) 0.064(4) 0.061(4) 0.000 -0.006(3) 0.000
C15 0.063(6) 0.047(5) 0.031(4) 0.000 0.009(4) 0.000

loop_
_atom_type_symbol
_atom_type_description
_atom_type_scat_dispersion_real
_atom_type_scat_dispersion_imag
_atom_type_scat_source
C C 0.0033 0.0016 'International Tables Vol C Tables 4.2.6.8 and 6.1.1.4'
H H 0.0000 0.0000 'International Tables Vol C Tables 4.2.6.8 and 6.1.1.4'
N N 0.0061 0.0033 'International Tables Vol C Tables 4.2.6.8 and 6.1.1.4'
O O 0.0106 0.0060 'International Tables Vol C Tables 4.2.6.8 and 6.1.1.4'
Mn Mn 0.3368 0.7283 'International Tables Vol C Tables 4.2.6.8 and 6.1.1.4'
Br Br -0.2901 2.4595 'International Tables Vol C Tables 4.2.6.8 and 6.1.1.4'

loop_
_geom_angle_atom_site_label_1
_geom_angle_atom_site_label_2
_geom_angle_atom_site_label_3
_geom_angle
_geom_angle_site_symmetry_1
_geom_angle_site_symmetry_3
_geom_angle_publ_flag
O1 Mn O2 171.8(2) . . ?
O1 Mn O5 93.27(17) . . ?
O2 Mn O5 79.56(17) . . ?
O1 Mn N1 91.8(2) . . ?
O2 Mn N1 95.19(19) . . ?
O5 Mn N1 174.0(2) . . ?
O1 Mn O4 95.44(18) . . ?
O2 Mn O4 88.8(2) . . ?
O5 Mn O4 92.5(2) . . ?
N1 Mn O4 90.2(2) . . ?
O1 Mn O3 89.03(19) . . ?
O2 Mn O3 87.3(2) . . ?
O5 Mn O3 91.9(2) . . ?
N1 Mn O3 85.0(2) . . ?
O4 Mn O3 173.53(17) . . ?
O1 Mn Mn 133.04(13) . 8_575 ?
O2 Mn Mn 40.87(12) . 8_575 ?
O5 Mn Mn 40.92(12) . 8_575 ?
N1 Mn Mn 134.67(15) . 8_575 ?
O4 Mn Mn 80.48(12) . 8_575 ?
O3 Mn Mn 99.86(13) . 8_575 ?
C1 O1 Mn 128.1(4) . . ?
C11 O2 Mn 123.2(2) . . ?
C11 O2 Mn 123.2(2) . 8_575 ?
Mn O2 Mn 98.3(2) . 8_575 ?
C12 O3 Mn 128.0(4) . . ?
C12 O3 H20 111.5 . . ?
Mn O3 H20 114.6 . . ?
C13 O4 Mn 126.7(5) . . ?
C15 O5 Mn 122.5(3) . . ?
C15 O5 Mn 122.5(3) . 8_575 ?
Mn O5 Mn 98.2(2) . 8_575 ?
C8 N1 C9 117.8(5) . . ?
C8 N1 Mn 122.6(5) . . ?
C9 N1 Mn 119.6(4) . . ?
O1 C1 C2 117.0(6) . . ?
O1 C1 C7 122.3(6) . . ?
C2 C1 C7 120.7(6) . . ?
C1 C2 C4 116.6(7) . . ?
C1 C2 C3 120.6(6) . . ?
C4 C2 C3 122.8(7) . . ?
C2 C3 H2 109.5 . . ?
C2 C3 H3 109.5 . . ?
H2 C3 H3 109.5 . . ?
C2 C3 H1 109.5 . . ?
H2 C3 H1 109.5 . . ?
H3 C3 H1 109.5 . . ?
C5 C4 C2 123.3(8) . . ?
C5 C4 H4 118.3 . . ?
C2 C4 H4 118.3 . . ?
C6 C5 C4 119.6(7) . . ?
C6 C5 H5 120.2 . . ?
C4 C5 H5 120.2 . . ?
C5 C6 C7 121.2(8) . . ?
C5 C6 H6 119.4 . . ?
C7 C6 H6 119.4 . . ?
C1 C7 C6 118.5(7) . . ?
C1 C7 C8 123.3(6) . . ?
C6 C7 C8 118.1(6) . . ?
N1 C8 C7 126.9(6) . . ?
N1 C8 H7 116.6 . . ?
C7 C8 H7 116.6 . . ?
N1 C9 C10 113.8(5) . . ?
N1 C9 H8 108.8 . . ?
C10 C9 H8 108.8 . . ?
N1 C9 H9 108.8 . . ?
C10 C9 H9 108.8 . . ?
H8 C9 H9 107.7 . . ?
C11 C10 C9 113.9(6) . . ?
C11 C10 H10 108.8 . . ?
C9 C10 H10 108.8 . . ?
C11 C10 H11 108.8 . . ?
C9 C10 H11 108.8 . . ?
H10 C10 H11 107.7 . . ?
O2 C11 C10 108.9(5) . . ?
O2 C11 C10 108.9(5) . 8_575 ?
C10 C11 C10 113.5(7) . 8_575 ?
O2 C11 H12 108.5 . . ?
C10 C11 H12 108.5 . . ?
C10 C11 H12 108.5 8_575 . ?
O3 C12 H17 109.5 . . ?
O3 C12 H18 109.5 . . ?
H17 C12 H18 109.5 . . ?
O3 C12 H19 109.5 . . ?
H17 C12 H19 109.5 . . ?
H18 C12 H19 109.5 . . ?
O4 C13 O4 125.3(8) . 8_575 ?
O4 C13 C14 117.3(4) . . ?
O4 C13 C14 117.3(4) 8_575 . ?
C13 C14 H13 113.0 . . ?
C13 C14 H14 108.9 . . ?
H13 C14 H14 108.7 . . ?
O5 C15 H15 108.9 . . ?
O5 C15 H16 109.1 . . ?
H15 C15 H16 106.3 . . ?

loop_
_geom_bond_atom_site_label_1
_geom_bond_atom_site_label_2
_geom_bond_distance
_geom_bond_site_symmetry_2
_geom_bond_publ_flag
Mn O1 1.856(4) . ?
Mn O2 1.936(3) . ?
Mn O5 1.938(3) . ?
Mn N1 2.010(5) . ?
Mn O4 2.164(4) . ?
Mn O3 2.286(5) . ?
Mn Mn 2.9286(17) 8_575 ?
O1 C1 1.328(7) . ?
O2 C11 1.449(9) . ?
O2 Mn 1.936(3) 8_575 ?
O3 C12 1.421(8) . ?
O3 H20 0.8570 . ?
O4 C13 1.246(6) . ?
O5 C15 1.436(9) . ?
O5 Mn 1.938(3) 8_575 ?
N1 C8 1.285(8) . ?
N1 C9 1.478(8) . ?
C1 C2 1.394(9) . ?
C1 C7 1.399(9) . ?
C2 C4 1.408(10) . ?
C2 C3 1.505(10) . ?
C3 H2 0.9600 . ?
C3 H3 0.9600 . ?
C3 H1 0.9600 . ?
C4 C5 1.352(12) . ?
C4 H4 0.9300 . ?
C5 C6 1.337(11) . ?
C5 H5 0.9300 . ?
C6 C7 1.418(9) . ?
C6 H6 0.9300 . ?
C7 C8 1.426(9) . ?
C8 H7 0.9300 . ?
C9 C10 1.502(9) . ?
C9 H8 0.9700 . ?
C9 H9 0.9700 . ?
C10 C11 1.495(7) . ?
C10 H10 0.9700 . ?
C10 H11 0.9700 . ?
C11 C10 1.495(7) 8_575 ?
C11 H12 0.9800 . ?
C12 H17 0.9600 . ?
C12 H18 0.9600 . ?
C12 H19 0.9600 . ?
C13 O4 1.246(6) 8_575 ?
C13 C14 1.497(12) . ?
C14 H13 0.9549 . ?
C14 H14 0.9543 . ?
C15 H15 0.9000 . ?
C15 H16 0.9000 . ?

loop_
_geom_hbond_atom_site_label_D
_geom_hbond_atom_site_label_H
_geom_hbond_atom_site_label_A
_geom_hbond_distance_DH
_geom_hbond_distance_HA
_geom_hbond_distance_DA
_geom_hbond_angle_DHA
_geom_hbond_site_symmetry_A
O3 H20 Br 0.86 2.37 3.214(5) 167.2 .
